data_1505873
loop_
_publ_author_name
'Vel\'azquez, Francisco'
'Arasappan, Ashok'
'Chen, Kevin'
'Sannigrahi, Mousumi'
'Venkatraman, Srikanth'
'McPhail, Andrew T.'
'Chan, Tze-Ming'
'Shih, Neng-Yang'
'Njoroge, F. George'

_publ_section_title
;
 Stereoselective synthesis of beta-substituted beta-amino sulfones and
 sulfonamides via addition of sulfonyl anions to chiral N-sulfinyl imines.
;
_journal_issue 4
_journal_name_full 'Organic letters'
_journal_page_first 789
_journal_page_last 792
_journal_paper_doi 10.1021/ol053132b
_journal_volume 8
_journal_year 2006
_chemical_formula_moiety 'C18 H31 N O3 S2'
_chemical_formula_sum 'C18 H31 N O3 S2'
_chemical_formula_weight 373.58
_chemical_name_common 'compound 16'
_space_group_IT_number 19
_symmetry_space_group_name_Hall 'P 2ac 2ab'
_symmetry_space_group_name_H-M 'P 21 21 21'
_atom_sites_solution_hydrogens calc
_atom_sites_solution_primary direct
_cell_angle_alpha 90.00
_cell_angle_beta 90.00
_cell_angle_gamma 90.00
_cell_formula_units_Z 4
_cell_length_a 9.435(1)
_cell_length_b 11.465(1)
_cell_length_c 19.104(2)
_cell_measurement_reflns_used 25
_cell_measurement_temperature 296
_cell_measurement_theta_max 40.00
_cell_measurement_theta_min 36.00
_cell_volume 2066.5(4)
_computing_cell_refinement ' CELDIM in CAD-4 Software (Enraf-Nonius, 1989)'
_computing_data_collection 'CAD-4 Software (Enraf-Nonius, 1989)'
_computing_data_reduction 'maXus (Mackay et al., 1999)'
_computing_molecular_graphics 'Ortep (Johnson, 1976)'
_computing_structure_refinement 'maXus (Mackay et al., 1999)'
_computing_structure_solution 'maXus (Mackay et al., 1999)'
_diffrn_ambient_temperature 296
_diffrn_measured_fraction_theta_full 1.00
_diffrn_measured_fraction_theta_max 1.00
_diffrn_measurement_device 'Enraf-Nonius CAD-4'
_diffrn_measurement_method \q/2\q
_diffrn_radiation_monochromator graphite
_diffrn_radiation_source 'sealed X-ray tube'
_diffrn_radiation_type 'Cu K\a'
_diffrn_radiation_wavelength 1.5418
_diffrn_reflns_limit_h_max 11
_diffrn_reflns_limit_h_min 0
_diffrn_reflns_limit_k_max 14
_diffrn_reflns_limit_k_min 0
_diffrn_reflns_limit_l_max 23
_diffrn_reflns_limit_l_min 0
_diffrn_reflns_number 2428
_diffrn_reflns_theta_full 74.73
_diffrn_reflns_theta_max 74.73
_diffrn_reflns_theta_min 2.32
_diffrn_standards_decay_% 'no decay, variation <1.0%'
_diffrn_standards_interval_time 120
_diffrn_standards_number 4
_exptl_absorpt_coefficient_mu 2.451
_exptl_absorpt_correction_T_max 1.00
_exptl_absorpt_correction_T_min 0.72
_exptl_absorpt_correction_type psi-scan
_exptl_absorpt_process_details '(North, Phillips & Mathews, 1968)'
_exptl_crystal_colour colourless
_exptl_crystal_density_diffrn 1.201
_exptl_crystal_density_method 'not measured'
_exptl_crystal_description plate
_exptl_crystal_F_000 808
_exptl_crystal_preparation 'mounted on thin glass fiber'
_exptl_crystal_size_max 0.58
_exptl_crystal_size_mid 0.30
_exptl_crystal_size_min 0.20
_refine_diff_density_max 0.42
_refine_diff_density_min -0.73
_refine_ls_extinction_coef 21E4(5)
_refine_ls_extinction_expression
;
 equation (22) p 292 'Crystallographic Computing' (1970)
 coefficient is multip[lied by 10^4
;
_refine_ls_extinction_method Zachariasen
_refine_ls_goodness_of_fit_all 1.02
_refine_ls_goodness_of_fit_gt 1.02
_refine_ls_hydrogen_treatment riding
_refine_ls_matrix_type full
_refine_ls_number_parameters 219
_refine_ls_number_reflns 2165
_refine_ls_number_restraints 0
_refine_ls_R_factor_all 0.075
_refine_ls_R_factor_gt 0.064
_refine_ls_shift/su_max 0.016
_refine_ls_shift/su_mean 0.005
_refine_ls_structure_factor_coef F^2^
_refine_ls_weighting_details 'w=1/[\s^2^(Fo)+ 0.11000(Fo^2^)']'
_refine_ls_weighting_scheme sigma
_refine_ls_wR_factor_all 0.166
_refine_ls_wR_factor_gt 0.162
_reflns_d_resolution_high 0.63
_reflns_d_resolution_low 2.21
_reflns_number_gt 2165
_reflns_number_total 2428
_reflns_threshold_expression I>2\s(I)
_cod_data_source_file ol053132bsi20051226_012437.cif
_cod_data_source_block global
_cod_original_sg_symbol_H-M P212121
_cod_database_code 1505873
_exptl_crystal_solvent 't-butyl methyl ether'
_refine_ls_number_reflections 2165
_refine_ls_number_of_parameters 219
_refine_ls_number_contraints 31
_refine_ls_absolute_structure_rogers +1.21(9)

loop_
_symmetry_equiv_pos_as_xyz
x,y,z
'-x, +y + 1/2, -z + 1/2'
'-x + 1/2, -y, +z + 1/2'
'+x + 1/2, -y + 1/2, -z'

loop_
_atom_site_aniso_label
_atom_site_aniso_U_11
_atom_site_aniso_U_22
_atom_site_aniso_U_33
_atom_site_aniso_U_12
_atom_site_aniso_U_13
_atom_site_aniso_U_23
C1 0.063(3) 0.045(2) 0.056(2) 0.011(2) -0.006(2) 0.013(2)
C2 0.067(3) 0.075(3) 0.058(3) 0.004(3) 0.008(3) 0.023(3)
C3 0.077(4) 0.081(4) 0.047(2) 0.009(3) -0.006(3) 0.012(3)
C4 0.073(3) 0.057(3) 0.063(3) 0.008(3) -0.016(3) 0.011(2)
C5 0.066(3) 0.060(2) 0.070(3) 0.000(3) -0.004(3) 0.019(3)
C6 0.064(3) 0.052(2) 0.056(2) 0.007(2) 0.003(2) 0.017(2)
C7 0.117(6) 0.094(5) 0.081(4) -0.004(5) -0.030(5) 0.001(4)
S8 0.0709(8) 0.0367(6) 0.0866(10) 0.0097(5) 0.0035(7) -0.0005(6)
N9 0.064(2) 0.031(2) 0.053(2) -0.002(2) 0.004(2) 0.002(2)
O10 0.080(3) 0.093(3) 0.105(4) 0.018(3) 0.016(3) -0.038(3)
C11 0.066(3) 0.030(2) 0.035(2) -0.006(2) 0.007(2) 0.001(1)
C12 0.058(2) 0.035(2) 0.041(2) 0.004(2) 0.002(2) 0.000(2)
C13 0.073(3) 0.044(2) 0.039(2) -0.010(2) 0.001(2) 0.006(2)
C14 0.076(3) 0.054(3) 0.055(3) -0.002(3) -0.005(2) 0.018(2)
C15 0.111(5) 0.064(3) 0.049(3) -0.005(3) 0.016(3) 0.007(2)
C16 0.108(5) 0.078(4) 0.052(3) -0.035(4) -0.023(3) 0.007(3)
C17 0.081(3) 0.045(2) 0.062(3) 0.006(3) 0.002(3) -0.018(2)
S18 0.0623(6) 0.0436(5) 0.0353(5) 0.0123(5) 0.0048(4) 0.0081(4)
O19 0.082(3) 0.097(3) 0.060(2) 0.014(3) -0.015(2) 0.023(2)
O20 0.095(3) 0.033(1) 0.052(2) 0.010(2) 0.026(2) 0.004(1)
C21 0.068(3) 0.052(2) 0.048(2) 0.008(2) 0.020(2) 0.006(2)
C22 0.086(4) 0.089(5) 0.090(5) 0.004(4) 0.015(4) 0.027(4)
C23 0.152(8) 0.124(7) 0.066(4) -0.037(6) 0.062(5) -0.031(4)
C24 0.112(6) 0.082(5) 0.098(5) 0.034(4) 0.050(5) 0.053(4)

loop_
_atom_site_label
_atom_site_fract_x
_atom_site_fract_y
_atom_site_fract_z
_atom_uiso_or_equiv
C1 -0.3189(6) -0.0160(4) 0.1770(3) 0.055(2)
C2 -0.2834(7) -0.0301(6) 0.1062(3) 0.067(3)
C3 -0.3628(7) -0.1062(6) 0.0665(3) 0.068(3)
C4 -0.4736(7) -0.1698(5) 0.0958(3) 0.065(3)
C5 -0.5052(7) -0.1539(5) 0.1669(3) 0.065(3)
C6 -0.4280(6) -0.0761(5) 0.2063(3) 0.057(3)
C7 -0.5568(11) -0.2543(8) 0.0536(4) 0.097(5)
S8 -0.2210(2) 0.0902(1) 0.22781(9) 0.0647(7)
N9 -0.0736(5) 0.0140(3) 0.2340(2) 0.049(2)
O10 -0.2985(5) 0.0990(5) 0.2952(3) 0.092(3)
C11 0.0583(5) 0.0768(4) 0.2484(2) 0.043(2)
C12 0.1614(5) 0.0650(4) 0.1851(2) 0.045(2)
C13 0.1290(6) 0.0431(4) 0.3181(2) 0.052(2)
C14 0.1848(7) -0.0819(5) 0.3174(3) 0.062(3)
C15 0.0208(9) 0.0558(6) 0.3769(3) 0.074(4)
C16 0.2514(9) 0.1276(6) 0.3328(3) 0.079(4)
C17 0.1355(7) -0.0406(5) 0.1388(3) 0.063(3)
S18 0.1510(1) 0.2010(1) 0.13556(5) 0.0471(5)
O19 0.0294(5) 0.1941(5) 0.0907(2) 0.080(3)
O20 0.1550(5) 0.2931(3) 0.1871(2) 0.060(2)
C21 0.3087(6) 0.2213(5) 0.0816(3) 0.056(3)
C22 0.4397(8) 0.2134(8) 0.1269(4) 0.089(5)
C23 0.3130(12) 0.1357(9) 0.0225(4) 0.114(6)
C24 0.2949(9) 0.3445(7) 0.0535(4) 0.097(5)
H2 -0.2058 0.0122 0.0859 0.067
H3 -0.3413 -0.1156 0.0177 0.068
H5 -0.5808 -0.1974 0.1881 0.065
H6 -0.4513 -0.0642 0.2547 0.057
H7A -0.6282 -0.2895 0.0825 0.097
H7B -0.6012 -0.2143 0.0153 0.097
H7C -0.4948 -0.3137 0.0357 0.097
H9 -0.0741 -0.0692 0.2283 0.049
H11 0.0337 0.1575 0.2542 0.043
H12 0.2551 0.0518 0.2030 0.045
H14A 0.2279 -0.0993 0.3617 0.062
H14B 0.1077 -0.1348 0.3092 0.062
H14C 0.2539 -0.0902 0.2808 0.062
H15A 0.0640 0.0349 0.4206 0.074
H15B -0.0114 0.1352 0.3790 0.074
H15C -0.0583 0.0053 0.3680 0.074
H16A 0.2960 0.1070 0.3762 0.079
H16B 0.3195 0.1229 0.2956 0.079
H16C 0.2153 0.2057 0.3358 0.079
H17A 0.2032 -0.0412 0.1013 0.063
H17B 0.1455 -0.1105 0.1661 0.063
H17C 0.0414 -0.0368 0.1198 0.063
H22A 0.5225 0.2241 0.0984 0.089
H22B 0.4364 0.2729 0.1622 0.089
H22C 0.4433 0.1381 0.1489 0.089
H23A 0.3969 0.1485 -0.0049 0.114
H23B 0.3141 0.0578 0.0409 0.114
H23C 0.2308 0.1459 -0.0065 0.114
H24A 0.3748 0.3620 0.0242 0.097
H24B 0.2093 0.3509 0.0266 0.097
H24C 0.2918 0.3985 0.0919 0.097

loop_
_atom_type_symbol
_atom_type_description
_atom_type_scat_dispersion_real
_atom_type_scat_dispersion_imag
_atom_type_scat_source
C C 0.0181 0.0091 'Waasmaier & Kirfel, 1995'
H H 0.0000 0.0000 'Waasmaier & Kirfel, 1995'
N N 0.0311 0.0180 'Waasmaier & Kirfel, 1995'
O O 0.0492 0.0322 'Waasmaier & Kirfel, 1995'
S S 0.3331 0.5567 'Waasmaier & Kirfel, 1995'

loop_
_geom_angle_atom_site_label_1
_geom_angle_atom_site_label_2
_geom_angle_atom_site_label_3
_geom_angle
C2 C1 C6 121.3(5)
C2 C1 S8 118.2(4)
C6 C1 S8 120.4(4)
C1 C2 C3 118.3(6)
C2 C3 C4 121.2(5)
C3 C4 C5 118.7(6)
C3 C4 C7 121.4(6)
C5 C4 C7 119.9(6)
C4 C5 C6 120.1(6)
C1 C6 C5 120.3(5)
C1 S8 N9 96.5(2)
C1 S8 O10 105.0(3)
N9 S8 O10 112.9(3)
S8 N9 C11 118.1(3)
N9 C11 C12 110.0(3)
N9 C11 C13 114.1(4)
C12 C11 C13 112.3(4)
C11 C12 C17 114.9(4)
C11 C12 S18 107.1(3)
C17 C12 S18 111.7(3)
C11 C13 C14 112.2(4)
C11 C13 C15 108.9(5)
C11 C13 C16 109.0(4)
C14 C13 C15 109.1(4)
C14 C13 C16 109.6(5)
C15 C13 C16 108.0(4)
C12 S18 O19 107.8(3)
C12 S18 O20 105.6(2)
C12 S18 C21 111.0(2)
O19 S18 O20 117.9(3)
O19 S18 C21 108.8(2)
O20 S18 C21 105.7(3)
S18 C21 C22 109.6(5)
S18 C21 C23 111.4(5)
S18 C21 C24 104.4(4)
C22 C21 C23 111.7(6)
C22 C21 C24 109.2(6)
C23 C21 C24 110.2(6)
C1 C2 H2 120.9
C3 C2 H2 120.9
C2 C3 H3 119.4
C4 C3 H3 119.4
C4 C5 H5 119.9
C6 C5 H5 119.9
C1 C6 H6 119.9
C5 C6 H6 119.9
C4 C7 H7A 109.5
C4 C7 H7B 109.5
C4 C7 H7C 109.5
H7A C7 H7B 109.5
H7A C7 H7C 109.5
H7B C7 H7C 109.5
S8 N9 H9 121.0
C11 N9 H9 121.0
N9 C11 H11 106.9
C12 C11 H11 108.9
C13 C11 H11 104.3
C11 C12 H12 108.2
C17 C12 H12 103.3
S18 C12 H12 111.6
C13 C14 H14A 109.5
C13 C14 H14B 109.5
C13 C14 H14C 109.5
H14A C14 H14B 109.5
H14A C14 H14C 109.5
H14B C14 H14C 109.5
C13 C15 H15A 109.5
C13 C15 H15B 109.5
C13 C15 H15C 109.5
H15A C15 H15B 109.5
H15A C15 H15C 109.5
H15B C15 H15C 109.5
C13 C16 H16A 109.5
C13 C16 H16B 109.5
C13 C16 H16C 109.5
H16A C16 H16B 109.5
H16A C16 H16C 109.5
H16B C16 H16C 109.5
C12 C17 H17A 109.5
C12 C17 H17B 109.5
C12 C17 H17C 109.5
H17A C17 H17B 109.5
H17A C17 H17C 109.5
H17B C17 H17C 109.5
C21 C22 H22A 109.5
C21 C22 H22B 109.5
C21 C22 H22C 109.5
H22A C22 H22B 109.5
H22A C22 H22C 109.5
H22B C22 H22C 109.5
C21 C23 H23A 109.5
C21 C23 H23B 109.5
C21 C23 H23C 109.5
H23A C23 H23B 109.5
H23A C23 H23C 109.5
H23B C23 H23C 109.5
C21 C24 H24A 109.5
C21 C24 H24B 109.5
C21 C24 H24C 109.5
H24A C24 H24B 109.5
H24A C24 H24C 109.5
H24B C24 H24C 109.5

loop_
_geom_bond_atom_site_label_1
_geom_bond_atom_site_label_2
_geom_bond_distance
C1 C2 1.403(8)
C1 C6 1.359(8)
C1 S8 1.811(5)
C2 C3 1.378(9)
C3 C4 1.392(9)
C4 C5 1.403(8)
C4 C7 1.485(11)
C5 C6 1.376(8)
S8 N9 1.647(5)
S8 O10 1.484(6)
N9 C11 1.464(6)
C11 C12 1.558(6)
C11 C13 1.539(6)
C12 C17 1.519(7)
C12 S18 1.827(5)
C13 C14 1.527(8)
C13 C15 1.525(9)
C13 C16 1.533(9)
S18 O19 1.434(5)
S18 O20 1.444(4)
S18 C21 1.825(6)
C21 C22 1.512(9)
C21 C23 1.497(11)
C21 C24 1.517(10)
C2 H2 0.96
C3 H3 0.96
C5 H5 0.96
C6 H6 0.96
C7 H7A 0.96
C7 H7B 0.96
C7 H7C 0.96
N9 H9 0.96
C11 H11 0.96
C12 H12 0.96
C14 H14A 0.96
C14 H14B 0.96
C14 H14C 0.96
C15 H15A 0.96
C15 H15B 0.96
C15 H15C 0.96
C16 H16A 0.96
C16 H16B 0.96
C16 H16C 0.96
C17 H17A 0.96
C17 H17B 0.96
C17 H17C 0.96
C22 H22A 0.96
C22 H22B 0.96
C22 H22C 0.96
C23 H23A 0.96
C23 H23B 0.96
C23 H23C 0.96
C24 H24A 0.96
C24 H24B 0.96
C24 H24C 0.96

loop_
_geom_torsion_atom_site_label_1
_geom_torsion_atom_site_label_2
_geom_torsion_atom_site_label_3
_geom_torsion_atom_site_label_4
_geom_torsion
C6 C1 C2 C3 0.5(9)
S8 C1 C2 C3 -176.5(5)
C2 C1 C6 C5 0.9(9)
S8 C1 C6 C5 177.8(5)
C2 C1 S8 N9 -73.6(5)
C2 C1 S8 O10 170.5(5)
C6 C1 S8 N9 109.4(5)
C6 C1 S8 O10 -6.5(5)
C1 C2 C3 C4 -1.4(10)
C2 C3 C4 C5 1.0(10)
C2 C3 C4 C7 -178.3(7)
C3 C4 C5 C6 0.4(9)
C7 C4 C5 C6 -179.7(7)
C4 C5 C6 C1 -1.4(9)
C1 S8 N9 C11 157.9(3)
O10 S8 N9 C11 -92.8(4)
S8 N9 C11 C12 -115.5(4)
S8 N9 C11 C13 117.3(4)
N9 C11 C12 C17 -23.4(5)
N9 C11 C12 S18 101.3(4)
C13 C11 C12 C17 104.8(5)
C13 C11 C12 S18 -130.5(3)
N9 C11 C13 C14 67.5(6)
N9 C11 C13 C15 -53.4(5)
N9 C11 C13 C16 -171.0(4)
C12 C11 C13 C14 -58.6(6)
C12 C11 C13 C15 -179.4(4)
C12 C11 C13 C16 63.0(5)
C11 C12 S18 O19 -82.4(3)
C11 C12 S18 O20 44.6(4)
C11 C12 S18 C21 158.6(3)
C17 C12 S18 O19 44.3(4)
C17 C12 S18 O20 171.2(4)
C17 C12 S18 C21 -74.7(4)
C12 S18 C21 C22 -54.4(5)
C12 S18 C21 C23 69.8(5)
C12 S18 C21 C24 -171.3(4)
O19 S18 C21 C22 -172.8(5)
O19 S18 C21 C23 -48.6(6)
O19 S18 C21 C24 70.3(5)
O20 S18 C21 C22 59.6(5)
O20 S18 C21 C23 -176.2(5)
O20 S18 C21 C24 -57.2(5)
